data_2202837
loop_
_publ_author_name
'Burrow, Robert Alan'
'Schulz Lang, Ernesto'
'Fernandes Jr, Ram\~ao Marceli'
'V\'azquez-L\'opez, Ezequiel M.'

_publ_section_title
;A new polymorph of
 <i>fac</i>-tris(4,6-dimethylpyrimidine-2-thiolato-\k^2^<i>N,S</i>)cobalt(III)
 monohydrate
;
_journal_issue 7
_journal_name_full 'Acta Crystallographica Section E'
_journal_page_first m396
_journal_page_last m398
_journal_paper_doi 10.1107/S1600536803011486
_journal_volume 59
_journal_year 2003
_chemical_formula_iupac '[Co (C6 H7 N2 S1)3], H2 O'
_chemical_formula_moiety 'C18 H21 Co N6 S3, H2 O'
_chemical_formula_sum 'C18 H23 Co N6 O S3'
_chemical_formula_weight 494.56
_chemical_name_systematic
;
fac-tris(4,6-dimethylpyrimidine-2-thiolato-N,S)cobalt(III) monohydrate
;
_space_group_IT_number 29
_symmetry_cell_setting orthorhombic
_symmetry_space_group_name_Hall 'P 2c -2ac'
_symmetry_space_group_name_H-M 'P c a 21'
_atom_sites_solution_hydrogens geom
_atom_sites_solution_primary direct
_atom_sites_solution_secondary difmap
_cell_angle_alpha 90
_cell_angle_beta 90
_cell_angle_gamma 90
_cell_formula_units_Z 4
_cell_length_a 16.969(2)
_cell_length_b 8.0436(11)
_cell_length_c 16.552(2)
_cell_measurement_reflns_used 3091
_cell_measurement_temperature 293(2)
_cell_measurement_theta_max 54.7
_cell_measurement_theta_min 5.5
_cell_volume 2259.2(5)
_computing_cell_refinement SMART
_computing_data_collection 'SMART (Bruker, 1997)'
_computing_data_reduction 'SAINT (Bruker, 1997)'
_computing_molecular_graphics 'ORTEP-3 (Farrugia, 1997)'
_computing_publication_material SHELXL97
_computing_structure_refinement 'SHELXL97 (Sheldrick, 1997)'
_computing_structure_solution 'SHELXS97 (Sheldrick, 1997)'
_diffrn_ambient_temperature 293(2)
_diffrn_measured_fraction_theta_full 0.983
_diffrn_measured_fraction_theta_max 0.983
_diffrn_measurement_device_type 'Bruker SMART area-detector'
_diffrn_measurement_method '\f and \w'
_diffrn_radiation_monochromator graphite
_diffrn_radiation_type MoK\a
_diffrn_radiation_wavelength 0.71073
_diffrn_reflns_av_R_equivalents 0.1026
_diffrn_reflns_limit_h_max 22
_diffrn_reflns_limit_h_min -22
_diffrn_reflns_limit_k_max 5
_diffrn_reflns_limit_k_min -10
_diffrn_reflns_limit_l_max 21
_diffrn_reflns_limit_l_min -21
_diffrn_reflns_number 12629
_diffrn_reflns_theta_full 28.08
_diffrn_reflns_theta_max 28.08
_diffrn_reflns_theta_min 2.4
_diffrn_standards_number 0
_exptl_absorpt_coefficient_mu 1.058
_exptl_absorpt_correction_T_max 0.8406
_exptl_absorpt_correction_T_min 0.8242
_exptl_absorpt_correction_type multi-scan
_exptl_absorpt_process_details
;
(DENZO-SMN, Otwinowski & Minor, 1997)
;
_exptl_crystal_colour blue
_exptl_crystal_density_diffrn 1.454
_exptl_crystal_density_method 'not measured'
_exptl_crystal_description block
_exptl_crystal_F_000 1024
_exptl_crystal_size_max 0.19
_exptl_crystal_size_mid 0.17
_exptl_crystal_size_min 0.17
_refine_diff_density_max 0.761
_refine_diff_density_min -0.332
_refine_ls_abs_structure_details 'Flack (1983)'
_refine_ls_abs_structure_Flack 0.03(3)
_refine_ls_extinction_method none
_refine_ls_goodness_of_fit_ref 0.845
_refine_ls_hydrogen_treatment mixed
_refine_ls_matrix_type full
_refine_ls_number_parameters 269
_refine_ls_number_reflns 5124
_refine_ls_number_restraints 1
_refine_ls_restrained_S_all 0.845
_refine_ls_R_factor_all 0.1503
_refine_ls_R_factor_gt 0.0611
_refine_ls_shift/su_max 0.001
_refine_ls_shift/su_mean 0.000
_refine_ls_structure_factor_coef Fsqd
_refine_ls_weighting_details 'calc w = 1/[\s^2^(Fo^2^)+(0.0482P)^2^] where P = (Fo^2^+2Fc^2^)/3'
_refine_ls_weighting_scheme calc
_refine_ls_wR_factor_gt 0.1147
_refine_ls_wR_factor_ref 0.1388
_reflns_number_gt 2380
_reflns_number_total 5124
_reflns_threshold_expression I>2\s(I)
_cod_data_source_file om6145.cif
_cod_data_source_block I
_cod_depositor_comments
;
The following automatic conversions were performed:
'_symmetry_cell_setting' value 'Orthorhombic' changed to 'orthorhombic'
according to '/home/saulius/struct/CIF-dictionaries/cif_core.dic'
dictionary named 'cif_core.dic' version 2.4.1 from 2010-06-29.

Automatic conversion script
Id: cif_fix_enum 1527 2010-12-29 10:47:43Z saulius 

The following automatic conversions were performed:

'_symmetry_cell_setting' value 'Orthorhombic' changed to
'orthorhombic' according to
/home/saulius/struct/CIF-dictionaries/cif_core.dic dictionary named
'cif_core.dic' version 2.4.1 from 2010-06-29.

Automatic conversion script
Id: cif_fix_values 1715 2011-07-08 13:25:40Z adriana 
;
_cod_database_code 2202837
_cod_database_fobs_code 2202837

loop_
_symmetry_equiv_pos_as_xyz
'x, y, z'
'-x, -y, z+1/2'
'-x+1/2, y, z+1/2'
'x+1/2, -y, z'

loop_
_atom_site_label
_atom_site_fract_x
_atom_site_fract_y
_atom_site_fract_z
_atom_site_U_iso_or_equiv
_atom_site_adp_type
_atom_site_calc_flag
_atom_site_refinement_flags
_atom_site_occupancy
_atom_site_disorder_assembly
_atom_site_disorder_group
_atom_site_type_symbol
Co1 0.53579(5) 0.53650(11) 0.01650(5) 0.0410(3) Uani d . 1 . . Co
S1 0.63209(13) 0.4715(3) -0.07154(12) 0.0565(6) Uani d . 1 . . S
C11 0.6524(4) 0.3403(9) 0.0069(5) 0.0422(18) Uani d . 1 . . C
N12 0.6033(3) 0.3685(7) 0.0686(3) 0.0379(14) Uani d . 1 . . N
C13 0.6098(4) 0.2789(9) 0.1352(4) 0.0397(18) Uani d . 1 . . C
C131 0.5523(5) 0.3071(9) 0.2026(4) 0.059(2) Uani d . 1 . . C
H13A 0.4996 0.2978 0.1821 0.088 Uiso calc R 1 . . H
H13B 0.5601 0.4161 0.2247 0.088 Uiso calc R 1 . . H
H13C 0.5605 0.2253 0.2440 0.088 Uiso calc R 1 . . H
C14 0.6696(4) 0.1607(9) 0.1408(5) 0.048(2) Uani d . 1 . . C
H14 0.6761 0.0983 0.1876 0.058 Uiso calc R 1 . . H
C15 0.7186(4) 0.1381(9) 0.0756(5) 0.053(2) Uani d . 1 . . C
C151 0.7819(5) 0.0085(9) 0.0770(5) 0.071(2) Uani d . 1 . . C
H15A 0.8314 0.0584 0.0631 0.106 Uiso calc R 1 . . H
H15B 0.7695 -0.0772 0.0387 0.106 Uiso calc R 1 . . H
H15C 0.7853 -0.0388 0.1302 0.106 Uiso calc R 1 . . H
N16 0.7110(3) 0.2289(8) 0.0068(4) 0.0508(16) Uani d . 1 . . N
S2 0.60312(12) 0.7456(3) 0.07469(12) 0.0508(5) Uani d . 1 . . S
C21 0.5206(4) 0.7431(9) 0.1355(4) 0.0417(18) Uani d . 1 . . C
N22 0.4711(4) 0.6204(7) 0.1075(3) 0.0379(15) Uani d . 1 . . N
C23 0.4030(5) 0.6024(9) 0.1453(5) 0.047(2) Uani d . 1 . . C
C231 0.3464(5) 0.4733(10) 0.1127(5) 0.065(2) Uani d . 1 . . C
H23A 0.3723 0.3673 0.1104 0.098 Uiso calc R 1 . . H
H23B 0.3296 0.5049 0.0595 0.098 Uiso calc R 1 . . H
H23C 0.3013 0.4658 0.1476 0.098 Uiso calc R 1 . . H
C24 0.3829(5) 0.7049(10) 0.2081(5) 0.054(2) Uani d . 1 . . C
H24 0.3344 0.6945 0.2339 0.064 Uiso calc R 1 . . H
C25 0.4375(6) 0.8259(10) 0.2321(4) 0.055(2) Uani d . 1 . . C
C251 0.4176(6) 0.9406(11) 0.2992(4) 0.070(3) Uani d . 1 . . C
H25A 0.3894 1.0346 0.2783 0.104 Uiso calc R 1 . . H
H25B 0.4652 0.9780 0.3248 0.104 Uiso calc R 1 . . H
H25C 0.3855 0.8836 0.3380 0.104 Uiso calc R 1 . . H
N26 0.5049(4) 0.8462(8) 0.1947(4) 0.0483(17) Uani d . 1 . . N
S3 0.46723(15) 0.6945(2) -0.07179(13) 0.0582(6) Uani d . 1 . . S
C31 0.4263(5) 0.5012(9) -0.0891(5) 0.048(2) Uani d . 1 . . C
N32 0.4607(4) 0.3891(7) -0.0399(3) 0.0426(15) Uani d . 1 . . N
C33 0.4395(5) 0.2275(9) -0.0462(4) 0.0432(19) Uani d . 1 . . C
C331 0.4786(4) 0.1058(8) 0.0058(5) 0.052(2) Uani d . 1 . . C
H33A 0.4706 0.1354 0.0614 0.078 Uiso calc R 1 . . H
H33B 0.5340 0.1045 -0.0058 0.078 Uiso calc R 1 . . H
H33C 0.4568 -0.0025 -0.0040 0.078 Uiso calc R 1 . . H
C34 0.3826(5) 0.1887(10) -0.1014(4) 0.049(2) Uani d . 1 . . C
H34 0.3671 0.0785 -0.1072 0.059 Uiso calc R 1 . . H
C35 0.3477(5) 0.3089(11) -0.1490(5) 0.053(2) Uani d . 1 . . C
C351 0.2844(5) 0.2726(11) -0.2079(5) 0.077(3) Uani d . 1 . . C
H35A 0.2947 0.3313 -0.2573 0.115 Uiso calc R 1 . . H
H35B 0.2347 0.3077 -0.1862 0.115 Uiso calc R 1 . . H
H35C 0.2829 0.1553 -0.2184 0.115 Uiso calc R 1 . . H
N36 0.3698(4) 0.4699(9) -0.1418(4) 0.0512(17) Uani d . 1 . . N
O1 0.2188(3) 0.8035(7) 0.3419(3) 0.0757(18) Uani d . 1 . . O
H1A 0.2407 0.8092 0.3967 0.113 Uiso d R 1 . . H
H1B 0.2009 0.7349 0.3205 0.113 Uiso d R 1 . . H

loop_
_atom_site_aniso_label
_atom_site_aniso_U_11
_atom_site_aniso_U_22
_atom_site_aniso_U_33
_atom_site_aniso_U_12
_atom_site_aniso_U_13
_atom_site_aniso_U_23
Co1 0.0494(6) 0.0323(5) 0.0413(5) -0.0056(5) 0.0001(6) 0.0000(6)
S1 0.0701(15) 0.0526(13) 0.0468(11) -0.0030(12) 0.0136(11) 0.0044(13)
C11 0.037(4) 0.045(4) 0.045(5) -0.007(4) 0.014(4) -0.007(4)
N12 0.043(4) 0.037(3) 0.034(3) -0.001(3) -0.003(3) -0.002(3)
C13 0.043(4) 0.040(5) 0.036(4) -0.011(4) -0.010(4) -0.002(4)
C131 0.089(7) 0.048(5) 0.039(4) -0.006(5) -0.007(5) 0.005(4)
C14 0.049(5) 0.044(5) 0.052(5) 0.009(4) -0.008(4) 0.000(4)
C15 0.047(5) 0.046(5) 0.066(5) 0.003(4) -0.006(5) -0.017(5)
C151 0.051(5) 0.068(6) 0.093(6) 0.009(4) -0.002(5) -0.005(6)
N16 0.046(4) 0.047(4) 0.060(5) -0.003(3) 0.012(4) -0.006(4)
S2 0.0527(13) 0.0428(11) 0.0569(12) -0.0115(10) 0.0027(11) -0.0063(10)
C21 0.051(5) 0.031(4) 0.043(4) 0.006(4) -0.006(4) 0.005(3)
N22 0.037(4) 0.034(4) 0.043(3) -0.005(3) -0.003(3) 0.003(3)
C23 0.048(5) 0.033(5) 0.060(5) -0.004(4) -0.007(5) 0.013(4)
C231 0.052(5) 0.050(5) 0.094(6) -0.021(5) 0.022(5) -0.011(5)
C24 0.053(5) 0.055(6) 0.053(5) 0.007(5) 0.012(4) -0.007(4)
C25 0.085(7) 0.037(5) 0.043(5) 0.010(5) -0.012(5) -0.006(4)
C251 0.081(7) 0.068(6) 0.060(6) 0.009(6) -0.005(5) -0.013(5)
N26 0.057(4) 0.040(4) 0.048(4) -0.002(3) 0.013(4) -0.002(3)
S3 0.0856(17) 0.0330(12) 0.0560(12) -0.0059(12) -0.0200(14) 0.0052(11)
C31 0.067(6) 0.036(5) 0.040(4) 0.003(4) 0.008(4) -0.005(4)
N32 0.062(4) 0.035(3) 0.030(3) -0.002(3) -0.009(3) 0.000(3)
C33 0.056(5) 0.032(5) 0.042(4) 0.004(4) 0.008(4) -0.004(4)
C331 0.065(5) 0.029(4) 0.061(5) -0.006(4) -0.002(5) 0.000(4)
C34 0.066(6) 0.046(5) 0.035(4) -0.013(4) -0.003(4) -0.011(4)
C35 0.055(6) 0.059(6) 0.044(5) -0.014(5) -0.011(4) -0.005(5)
C351 0.070(6) 0.089(7) 0.072(6) -0.002(6) -0.021(5) -0.017(5)
N36 0.055(4) 0.052(5) 0.047(4) 0.002(4) -0.011(3) -0.001(4)
O1 0.076(4) 0.085(4) 0.066(4) -0.007(3) -0.017(3) 0.008(3)

loop_
_atom_type_symbol
_atom_type_description
_atom_type_scat_dispersion_real
_atom_type_scat_dispersion_imag
_atom_type_scat_source
C C 0.0033 0.0016 'International Tables Vol C Tables 4.2.6.8 and 6.1.1.4'
H H 0.0000 0.0000 'International Tables Vol C Tables 4.2.6.8 and 6.1.1.4'
Co Co 0.3494 0.9721 'International Tables Vol C Tables 4.2.6.8 and 6.1.1.4'
N N 0.0061 0.0033 'International Tables Vol C Tables 4.2.6.8 and 6.1.1.4'
O O 0.0106 0.0060 'International Tables Vol C Tables 4.2.6.8 and 6.1.1.4'
S S 0.1246 0.1234 'International Tables Vol C Tables 4.2.6.8 and 6.1.1.4'

loop_
_geom_angle_atom_site_label_1
_geom_angle_atom_site_label_2
_geom_angle_atom_site_label_3
_geom_angle
_geom_angle_publ_flag
N12 Co1 N32 99.8(2) y
N12 Co1 N22 102.8(2) y
N32 Co1 N22 101.9(3) y
N12 Co1 S2 91.73(17) y
N32 Co1 S2 168.17(19) n
N22 Co1 S2 72.63(18) y
N12 Co1 S1 72.69(18) y
N32 Co1 S1 91.30(19) y
N22 Co1 S1 166.66(19) n
S2 Co1 S1 94.71(8) y
N12 Co1 S3 165.56(18) n
N32 Co1 S3 72.53(18) y
N22 Co1 S3 90.86(17) y
S2 Co1 S3 96.77(8) y
S1 Co1 S3 94.92(9) y
C11 S1 Co1 78.3(3) ?
N12 C11 N16 125.2(7) ?
N12 C11 S1 110.5(5) ?
N16 C11 S1 124.2(6) ?
C13 N12 C11 119.5(6) ?
C13 N12 Co1 142.0(5) ?
C11 N12 Co1 98.3(4) ?
N12 C13 C14 119.2(7) ?
N12 C13 C131 118.9(7) ?
C14 C13 C131 121.9(7) ?
C13 C131 H13A 109.5 ?
C13 C131 H13B 109.5 ?
H13A C131 H13B 109.5 ?
C13 C131 H13C 109.5 ?
H13A C131 H13C 109.5 ?
H13B C131 H13C 109.5 ?
C15 C14 C13 118.7(7) ?
C15 C14 H14 120.7 ?
C13 C14 H14 120.7 ?
N16 C15 C14 121.9(7) ?
N16 C15 C151 117.1(8) ?
C14 C15 C151 120.9(8) ?
C15 C151 H15A 109.5 ?
C15 C151 H15B 109.5 ?
H15A C151 H15B 109.5 ?
C15 C151 H15C 109.5 ?
H15A C151 H15C 109.5 ?
H15B C151 H15C 109.5 ?
C11 N16 C15 115.5(7) ?
C21 S2 Co1 80.1(3) ?
N26 C21 N22 125.5(7) ?
N26 C21 S2 126.5(6) ?
N22 C21 S2 107.9(5) ?
C23 N22 C21 116.9(6) ?
C23 N22 Co1 143.8(5) ?
C21 N22 Co1 99.3(5) ?
N22 C23 C24 120.8(7) ?
N22 C23 C231 117.4(7) ?
C24 C23 C231 121.6(8) ?
C23 C231 H23A 109.5 ?
C23 C231 H23B 109.5 ?
H23A C231 H23B 109.5 ?
C23 C231 H23C 109.5 ?
H23A C231 H23C 109.5 ?
H23B C231 H23C 109.5 ?
C23 C24 C25 117.9(8) ?
C23 C24 H24 121.1 ?
C25 C24 H24 121.1 ?
N26 C25 C24 122.0(7) ?
N26 C25 C251 118.4(8) ?
C24 C25 C251 119.6(9) ?
C25 C251 H25A 109.5 ?
C25 C251 H25B 109.5 ?
H25A C251 H25B 109.5 ?
C25 C251 H25C 109.5 ?
H25A C251 H25C 109.5 ?
H25B C251 H25C 109.5 ?
C25 N26 C21 116.9(7) ?
C31 S3 Co1 78.9(3) ?
N36 C31 N32 125.9(7) ?
N36 C31 S3 125.0(6) ?
N32 C31 S3 109.1(6) ?
C31 N32 C33 118.7(6) ?
C31 N32 Co1 99.4(5) ?
C33 N32 Co1 141.7(5) ?
N32 C33 C34 117.4(7) ?
N32 C33 C331 118.5(7) ?
C34 C33 C331 124.1(7) ?
C33 C331 H33A 109.5 ?
C33 C331 H33B 109.5 ?
H33A C331 H33B 109.5 ?
C33 C331 H33C 109.5 ?
H33A C331 H33C 109.5 ?
H33B C331 H33C 109.5 ?
C33 C34 C35 121.7(7) ?
C33 C34 H34 119.2 ?
C35 C34 H34 119.2 ?
N36 C35 C34 120.0(7) ?
N36 C35 C351 116.6(8) ?
C34 C35 C351 123.3(8) ?
C35 C351 H35A 109.5 ?
C35 C351 H35B 109.5 ?
H35A C351 H35B 109.5 ?
C35 C351 H35C 109.5 ?
H35A C351 H35C 109.5 ?
H35B C351 H35C 109.5 ?
C31 N36 C35 116.2(7) ?
H1A O1 H1B 130.3 ?

loop_
_geom_bond_atom_site_label_1
_geom_bond_atom_site_label_2
_geom_bond_site_symmetry_2
_geom_bond_distance
_geom_bond_publ_flag
Co1 N12 . 1.970(6) y
Co1 N32 . 1.975(6) y
Co1 N22 . 1.982(6) y
Co1 S2 . 2.250(2) y
Co1 S1 . 2.251(2) y
Co1 S3 . 2.259(2) y
S1 C11 . 1.708(8) ?
C11 N12 . 1.338(8) ?
C11 N16 . 1.339(8) ?
N12 C13 . 1.322(8) ?
C13 C14 . 1.393(9) ?
C13 C131 . 1.498(10) ?
C131 H13A . 0.9600 ?
C131 H13B . 0.9600 ?
C131 H13C . 0.9600 ?
C14 C15 . 1.374(10) ?
C14 H14 . 0.9300 ?
C15 N16 . 1.359(10) ?
C15 C151 . 1.497(9) ?
C151 H15A . 0.9600 ?
C151 H15B . 0.9600 ?
C151 H15C . 0.9600 ?
S2 C21 . 1.724(7) ?
C21 N26 . 1.311(9) ?
C21 N22 . 1.377(8) ?
N22 C23 . 1.322(9) ?
C23 C24 . 1.369(10) ?
C23 C231 . 1.515(10) ?
C231 H23A . 0.9600 ?
C231 H23B . 0.9600 ?
C231 H23C . 0.9600 ?
C24 C25 . 1.402(11) ?
C24 H24 . 0.9300 ?
C25 N26 . 1.310(10) ?
C25 C251 . 1.483(10) ?
C251 H25A . 0.9600 ?
C251 H25B . 0.9600 ?
C251 H25C . 0.9600 ?
S3 C31 . 1.727(7) ?
C31 N36 . 1.321(9) ?
C31 N32 . 1.348(9) ?
N32 C33 . 1.353(8) ?
C33 C34 . 1.365(9) ?
C33 C331 . 1.463(9) ?
C331 H33A . 0.9600 ?
C331 H33B . 0.9600 ?
C331 H33C . 0.9600 ?
C34 C35 . 1.380(10) ?
C34 H34 . 0.9300 ?
C35 N36 . 1.354(9) ?
C35 C351 . 1.479(10) ?
C351 H35A . 0.9600 ?
C351 H35B . 0.9600 ?
C351 H35C . 0.9600 ?
O1 H1A . 0.9821 ?
O1 H1B . 0.7228 ?

loop_
_geom_hbond_atom_site_label_D
_geom_hbond_atom_site_label_H
_geom_hbond_atom_site_label_A
_geom_hbond_site_symmetry_A
_geom_hbond_distance_DH
_geom_hbond_distance_HA
_geom_hbond_distance_DA
_geom_hbond_angle_DHA
O1 H1A N16 2_665 0.98 2.02 2.990(8) 168
O1 H1A S1 2_665 0.98 3.17 3.654(6) 112
O1 H1B N36 3 0.72 2.52 3.088(8) 137

loop_
_geom_torsion_atom_site_label_1
_geom_torsion_atom_site_label_2
_geom_torsion_atom_site_label_3
_geom_torsion_atom_site_label_4
_geom_torsion
N12 Co1 S1 C11 2.6(3)
N32 Co1 S1 C11 -97.2(3)
N22 Co1 S1 C11 74.9(8)
S2 Co1 S1 C11 93.0(2)
S3 Co1 S1 C11 -169.8(2)
Co1 S1 C11 N12 -3.9(4)
Co1 S1 C11 N16 178.0(6)
N16 C11 N12 C13 -1.9(10)
S1 C11 N12 C13 -180.0(5)
N16 C11 N12 Co1 -177.5(6)
S1 C11 N12 Co1 4.5(5)
N32 Co1 N12 C13 -88.8(8)
N22 Co1 N12 C13 16.0(8)
S2 Co1 N12 C13 88.5(7)
S1 Co1 N12 C13 -177.1(8)
S3 Co1 N12 C13 -145.3(6)
N32 Co1 N12 C11 85.0(4)
N22 Co1 N12 C11 -170.3(4)
S2 Co1 N12 C11 -97.7(4)
S1 Co1 N12 C11 -3.3(4)
S3 Co1 N12 C11 28.4(10)
C11 N12 C13 C14 2.2(9)
Co1 N12 C13 C14 175.1(6)
C11 N12 C13 C131 -177.6(6)
Co1 N12 C13 C131 -4.7(11)
N12 C13 C14 C15 -1.7(10)
C131 C13 C14 C15 178.0(6)
C13 C14 C15 N16 0.8(11)
C13 C14 C15 C151 -177.7(6)
N12 C11 N16 C15 0.9(10)
S1 C11 N16 C15 178.8(5)
C14 C15 N16 C11 -0.4(10)
C151 C15 N16 C11 178.2(6)
N12 Co1 S2 C21 -102.5(3)
N32 Co1 S2 C21 64.4(9)
N22 Co1 S2 C21 0.4(3)
S1 Co1 S2 C21 -175.3(2)
S3 Co1 S2 C21 89.2(2)
Co1 S2 C21 N26 -176.5(7)
Co1 S2 C21 N22 -0.6(4)
N26 C21 N22 C23 -2.1(10)
S2 C21 N22 C23 -178.1(5)
N26 C21 N22 Co1 176.7(6)
S2 C21 N22 Co1 0.6(5)
N12 Co1 N22 C23 -94.6(8)
N32 Co1 N22 C23 8.5(9)
S2 Co1 N22 C23 177.7(9)
S1 Co1 N22 C23 -163.4(6)
S3 Co1 N22 C23 80.8(8)
N12 Co1 N22 C21 87.3(4)
N32 Co1 N22 C21 -169.6(4)
S2 Co1 N22 C21 -0.5(4)
S1 Co1 N22 C21 18.5(10)
S3 Co1 N22 C21 -97.3(4)
C21 N22 C23 C24 1.5(10)
Co1 N22 C23 C24 -176.4(6)
C21 N22 C23 C231 177.2(7)
Co1 N22 C23 C231 -0.8(12)
N22 C23 C24 C25 -1.7(11)
C231 C23 C24 C25 -177.2(7)
C23 C24 C25 N26 2.4(12)
C23 C24 C25 C251 179.3(8)
C24 C25 N26 C21 -2.9(11)
C251 C25 N26 C21 -179.8(7)
N22 C21 N26 C25 2.8(11)
S2 C21 N26 C25 178.1(6)
N12 Co1 S3 C31 59.2(8)
N32 Co1 S3 C31 -0.3(3)
N22 Co1 S3 C31 -102.5(3)
S2 Co1 S3 C31 -175.1(3)
S1 Co1 S3 C31 89.5(3)
Co1 S3 C31 N36 179.8(7)
Co1 S3 C31 N32 0.4(5)
N36 C31 N32 C33 3.4(11)
S3 C31 N32 C33 -177.2(5)
N36 C31 N32 Co1 -179.9(7)
S3 C31 N32 Co1 -0.5(5)
N12 Co1 N32 C31 -167.0(4)
N22 Co1 N32 C31 87.5(4)
S2 Co1 N32 C31 26.2(11)
S1 Co1 N32 C31 -94.4(4)
S3 Co1 N32 C31 0.4(4)
N12 Co1 N32 C33 8.3(9)
N22 Co1 N32 C33 -97.2(8)
S2 Co1 N32 C33 -158.4(7)
S1 Co1 N32 C33 81.0(8)
S3 Co1 N32 C33 175.7(8)
C31 N32 C33 C34 -1.4(10)
Co1 N32 C33 C34 -176.1(6)
C31 N32 C33 C331 178.4(6)
Co1 N32 C33 C331 3.6(12)
N32 C33 C34 C35 -0.3(10)
C331 C33 C34 C35 180.0(7)
C33 C34 C35 N36 0.3(12)
C33 C34 C35 C351 -178.3(7)
N32 C31 N36 C35 -3.3(11)
S3 C31 N36 C35 177.4(6)
C34 C35 N36 C31 1.4(11)
C351 C35 N36 C31 -179.9(7)
